data_1548580
loop_
_publ_author_name
'W. Robert Scheidt'
'Beisong Cheng'
'Allen G. Oliver'
'John A. Goodwin'

_publ_section_title
;
 Solid-state Porphyrin Interactions with Oppositely Charged Peripheral
 Groups
;
_journal_name_full 'Journal of Porphyrins and Phthalocyanines'
_journal_page_first 1256
_journal_page_last 1261
_journal_paper_doi 10.1142/S1088424615501084
_journal_volume 19
_journal_year 2015
_chemical_formula_moiety 'C44 H24 N4 O12 S2, C44 H36 N8, 8.72(H2 O)'
_chemical_formula_sum 'C44 H38.72 N6 O10.36 S2'
_chemical_formula_weight 881.41
_space_group_crystal_system monoclinic
_space_group_IT_number 14
_space_group_name_Hall '-P 2ybc'
_space_group_name_H-M_alt 'P 1 21/c 1'
_symmetry_space_group_name_Hall '-P 2ybc'
_symmetry_space_group_name_H-M 'P 1 21/c 1'
_atom_sites_solution_hydrogens geom
_atom_sites_solution_primary direct
_atom_sites_solution_secondary difmap
_cell_angle_alpha 90
_cell_angle_beta 91.980(10)
_cell_angle_gamma 90
_cell_formula_units_Z 4
_cell_length_a 8.506(2)
_cell_length_b 16.426(3)
_cell_length_c 29.288(3)
_cell_measurement_temperature 293(2)
_cell_volume 4089.7(13)
_computing_cell_refinement 'SET4 routine'
_computing_data_collection 'SDP (Frenz, 1978)'
_computing_data_reduction 'SDP (Frenz, 1978)'
_computing_molecular_graphics ORTEP
_computing_publication_material 'SHELXL93_CIFTAB (Sheldrick, 1993)'
_computing_structure_refinement 'SHELXL-2014/7 (Sheldrick, 2014)'
_computing_structure_solution 'SHELXS-86 (Sheldrick, 1990)'
_diffrn_ambient_temperature 293(2)
_diffrn_measured_fraction_theta_full 0.992
_diffrn_measured_fraction_theta_max 0.992
_diffrn_measurement_device 'Enraf-Nonius CAD4 diffractometer'
_diffrn_measurement_method '\q/2\q scan'
_diffrn_radiation_monochromator graphite
_diffrn_radiation_probe x-ray
_diffrn_radiation_type CuK\a
_diffrn_radiation_wavelength 1.54184
_diffrn_reflns_av_unetI/netI 0.0592
_diffrn_reflns_Laue_measured_fraction_full 0.992
_diffrn_reflns_Laue_measured_fraction_max 0.992
_diffrn_reflns_number 8592
_diffrn_reflns_point_group_measured_fraction_full 0.992
_diffrn_reflns_point_group_measured_fraction_max 0.992
_diffrn_reflns_theta_full 67.684
_diffrn_reflns_theta_max 77.053
_diffrn_reflns_theta_min 3.019
_diffrn_source 'fine-focus sealed tube'
_exptl_absorpt_coefficient_mu 1.771
_exptl_absorpt_correction_type none
_exptl_crystal_colour blue
_exptl_crystal_density_diffrn 1.432
_exptl_crystal_description plate
_exptl_crystal_F_000 1838
_exptl_crystal_size_max 0.450
_exptl_crystal_size_mid 0.330
_exptl_crystal_size_min 0.060
_refine_diff_density_max 0.756
_refine_diff_density_min -0.858
_refine_diff_density_rms 0.105
_refine_ls_extinction_coef .
_refine_ls_extinction_method none
_refine_ls_goodness_of_fit_ref 1.913
_refine_ls_hydrogen_treatment constr
_refine_ls_matrix_type full
_refine_ls_number_parameters 573
_refine_ls_number_reflns 8592
_refine_ls_number_restraints 0
_refine_ls_restrained_S_all 1.913
_refine_ls_R_factor_all 0.1368
_refine_ls_R_factor_gt 0.1107
_refine_ls_shift/su_max 0.001
_refine_ls_shift/su_mean 0.000
_refine_ls_structure_factor_coef Fsqd
_refine_ls_weighting_details 'w=1/[\s^2^(Fo^2^)+(0.1000P)^2^] where P=(Fo^2^+2Fc^2^)/3'
_refine_ls_weighting_scheme calc
_refine_ls_wR_factor_gt 0.3006
_refine_ls_wR_factor_ref 0.3331
_reflns_Friedel_coverage 0.000
_reflns_Friedel_fraction_full .
_reflns_Friedel_fraction_max .
_reflns_number_gt 5477
_reflns_number_total 8592
_reflns_threshold_expression 'I > 2\s(I)'
_cod_data_source_file NIHMS809760-supplement-cif_file.cif
_cod_data_source_block dimer_rev
_cod_database_code 1548580
_shelx_space_group_comment
;
The symmetry employed for this shelxl refinement is uniquely defined
by the following loop, which should always be used as a source of
symmetry information in preference to the above space-group names.
They are only intended as comments.
;
_shelx_estimated_absorpt_t_min 0.503
_shelx_estimated_absorpt_t_max 0.901

loop_
_space_group_symop_operation_xyz
'x, y, z'
'-x, y+1/2, -z+1/2'
'-x, -y, -z'
'x, -y-1/2, z-1/2'

loop_
_atom_site_label
_atom_site_type_symbol
_atom_site_fract_x
_atom_site_fract_y
_atom_site_fract_z
_atom_site_U_iso_or_equiv
_atom_site_adp_type
_atom_site_occupancy
_atom_site_site_symmetry_order
_atom_site_calc_flag
_atom_site_refinement_flags_posn
_atom_site_refinement_flags_adp
_atom_site_refinement_flags_occupancy
_atom_site_disorder_assembly
_atom_site_disorder_group
S(1) S 0.2240(2) 1.03500(7) 0.59133(5) 0.0794(5) Uani 1 1 d . . . . .
S(2) S 0.2786(2) 0.32083(15) 0.79874(5) 0.1071(7) Uani 1 1 d . . . . .
O11 O 0.0923(5) 1.0603(2) 0.56188(17) 0.0979(14) Uani 1 1 d . . . . .
O12 O 0.3595(5) 1.0835(2) 0.58442(19) 0.1061(15) Uani 1 1 d . . . . .
O13 O 0.1751(8) 1.0247(3) 0.63754(15) 0.132(2) Uani 1 1 d . . . . .
O21 O 0.1227(6) 0.2967(5) 0.79993(16) 0.151(3) Uani 1 1 d . . . . .
O22 O 0.3961(7) 0.2696(5) 0.8124(2) 0.174(3) Uani 1 1 d . . . . .
O23 O 0.3145(11) 0.3944(6) 0.82774(19) 0.203(4) Uani 1 1 d . . . . .
N(1) N 0.4899(4) 0.61066(18) 0.46728(10) 0.0495(8) Uani 1 1 d . . . . .
N(2) N 0.4114(4) 0.55265(18) 0.55728(10) 0.0493(8) Uani 1 1 d . . . . .
N(3) N 0.0894(4) 0.44723(19) 0.44299(11) 0.0514(8) Uani 1 1 d . . . . .
N(4) N -0.0077(4) 0.61007(18) 0.46583(10) 0.0487(8) Uani 1 1 d . . . . .
N14 N 0.1839(5) 0.6310(3) 0.25536(13) 0.0687(11) Uani 1 1 d . . . . .
N24 N -0.2240(5) 0.9333(2) 0.56920(13) 0.0614(10) Uani 1 1 d . . . . .
C(A1 C 0.5345(5) 0.6259(2) 0.42367(12) 0.0467(9) Uani 1 1 d . . . . .
C(A2 C 0.4387(5) 0.6829(2) 0.48519(13) 0.0479(9) Uani 1 1 d . . . . .
C(A3 C 0.3653(5) 0.6319(2) 0.56153(12) 0.0491(9) Uani 1 1 d . . . . .
C(A4 C 0.3727(5) 0.5127(2) 0.59637(12) 0.0505(9) Uani 1 1 d . . . . .
C(A5 C 0.1354(5) 0.3674(2) 0.43971(13) 0.0500(9) Uani 1 1 d . . . . .
C(A6 C 0.1267(5) 0.4855(2) 0.40335(13) 0.0508(9) Uani 1 1 d . . . . .
C(A7 C 0.0379(5) 0.6251(2) 0.42269(12) 0.0478(9) Uani 1 1 d . . . . .
C(A8 C -0.0595(5) 0.6818(2) 0.48358(12) 0.0474(9) Uani 1 1 d . . . . .
C(B1 C 0.5078(5) 0.7109(2) 0.41350(12) 0.0503(9) Uani 1 1 d . . . . .
H(B1 H 0.5253 0.7369 0.3859 0.060 Uiso 1 1 calc R U . . .
C(B2 C 0.4531(5) 0.7454(2) 0.45128(13) 0.0528(9) Uani 1 1 d . . . . .
H(B2 H 0.4288 0.8002 0.4549 0.063 Uiso 1 1 calc R U . . .
C(B3 C 0.2895(6) 0.6415(2) 0.60410(14) 0.0569(10) Uani 1 1 d . . . . .
H(B3 H 0.2459 0.6893 0.6151 0.068 Uiso 1 1 calc R U . . .
C(B4 C 0.2927(5) 0.5687(3) 0.62542(14) 0.0557(10) Uani 1 1 d . . . . .
H(B4 H 0.2511 0.5569 0.6536 0.067 Uiso 1 1 calc R U . . .
C(B5 C 0.2102(6) 0.3565(2) 0.39702(14) 0.0565(11) Uani 1 1 d . . . . .
H(B5 H 0.2538 0.3084 0.3865 0.068 Uiso 1 1 calc R U . . .
C(B6 C 0.2058(6) 0.4283(3) 0.37487(14) 0.0601(11) Uani 1 1 d . . . . .
H(B6 H 0.2465 0.4390 0.3464 0.072 Uiso 1 1 calc R U . . .
C(B7 C 0.0163(5) 0.7100(2) 0.41245(12) 0.0520(10) Uani 1 1 d . . . . .
H(B7 H 0.0393 0.7359 0.3852 0.062 Uiso 1 1 calc R U . . .
C(B8 C -0.0437(5) 0.7453(2) 0.44970(12) 0.0489(9) Uani 1 1 d . . . . .
H(B8 H -0.0699 0.7999 0.4530 0.059 Uiso 1 1 calc R U . . .
C(M1 C 0.3840(5) 0.6943(2) 0.52924(12) 0.0471(9) Uani 1 1 d . . . . .
C(M2 C 0.4049(5) 0.4312(2) 0.60679(12) 0.0465(8) Uani 1 1 d . . . . .
C(M3 C 0.0982(5) 0.5669(2) 0.39250(13) 0.0506(9) Uani 1 1 d . . . . .
C(M4 C -0.1166(5) 0.6933(2) 0.52756(12) 0.0467(8) Uani 1 1 d . . . . .
C11 C 0.3460(5) 0.7785(2) 0.54419(12) 0.0467(8) Uani 1 1 d . . . . .
C12 C 0.2426(5) 0.8281(2) 0.51875(14) 0.0521(9) Uani 1 1 d . . . . .
H12 H 0.1967 0.8082 0.4917 0.062 Uiso 1 1 calc R U . . .
C13 C 0.2069(6) 0.9056(3) 0.53277(16) 0.0596(11) Uani 1 1 d . . . . .
H13 H 0.1379 0.9377 0.5152 0.072 Uiso 1 1 calc R U . . .
C14 C 0.2730(6) 0.9353(2) 0.57249(16) 0.0576(10) Uani 1 1 d . . . . .
C15 C 0.3794(6) 0.8891(2) 0.59834(14) 0.0564(10) Uani 1 1 d . . . . .
H15 H 0.4266 0.9103 0.6249 0.068 Uiso 1 1 calc R U . . .
C16 C 0.4144(5) 0.8107(2) 0.58400(13) 0.0526(9) Uani 1 1 d . . . . .
H16 H 0.4850 0.7792 0.6014 0.063 Uiso 1 1 calc R U . . .
C21 C 0.3716(5) 0.4030(2) 0.65359(13) 0.0509(9) Uani 1 1 d . . . . .
C22 C 0.4334(6) 0.4448(3) 0.69167(15) 0.0638(12) Uani 1 1 d . . . . .
H22 H 0.4951 0.4907 0.6872 0.077 Uiso 1 1 calc R U . . .
C23 C 0.4057(7) 0.4202(4) 0.73563(15) 0.0710(13) Uani 1 1 d . . . . .
H23 H 0.4484 0.4488 0.7605 0.085 Uiso 1 1 calc R U . . .
C24 C 0.3138(6) 0.3524(4) 0.74210(15) 0.0706(14) Uani 1 1 d . . . . .
C25 C 0.2512(6) 0.3098(3) 0.70579(16) 0.0677(13) Uani 1 1 d . . . . .
H25 H 0.1900 0.2639 0.7107 0.081 Uiso 1 1 calc R U . . .
C26 C 0.2790(6) 0.3352(3) 0.66144(14) 0.0580(10) Uani 1 1 d . . . . .
H26 H 0.2350 0.3065 0.6368 0.070 Uiso 1 1 calc R U . . .
C31 C 0.1261(5) 0.5919(2) 0.34494(13) 0.0506(9) Uani 1 1 d . . . . .
C32 C 0.0589(6) 0.5482(3) 0.30822(14) 0.0608(11) Uani 1 1 d . . . . .
H32 H -0.0079 0.5047 0.3136 0.073 Uiso 1 1 calc R U . . .
C33 C 0.0920(7) 0.5699(3) 0.26403(16) 0.0696(13) Uani 1 1 d . . . . .
H33 H 0.0476 0.5401 0.2399 0.084 Uiso 1 1 calc R U . . .
C35 C 0.2475(6) 0.6761(3) 0.28948(17) 0.0672(12) Uani 1 1 d . . . . .
H35 H 0.3108 0.7203 0.2827 0.081 Uiso 1 1 calc R U . . .
C36 C 0.2203(6) 0.6576(3) 0.33426(15) 0.0580(10) Uani 1 1 d . . . . .
H36 H 0.2653 0.6893 0.3575 0.070 Uiso 1 1 calc R U . . .
C37 C 0.2225(9) 0.6484(5) 0.20687(18) 0.103(2) Uani 1 1 d . . . . .
H37A H 0.3342 0.6547 0.2047 0.154 Uiso 1 1 calc R U . . .
H37B H 0.1708 0.6976 0.1970 0.154 Uiso 1 1 calc R U . . .
H37C H 0.1873 0.6040 0.1878 0.154 Uiso 1 1 calc R U . . .
C41 C -0.1548(5) 0.7776(2) 0.54167(13) 0.0500(9) Uani 1 1 d . . . . .
C42 C -0.0863(6) 0.8107(2) 0.58139(14) 0.0554(10) Uani 1 1 d . . . . .
H42 H -0.0160 0.7800 0.5993 0.066 Uiso 1 1 calc R U . . .
C43 C -0.1231(6) 0.8889(3) 0.59403(16) 0.0638(12) Uani 1 1 d . . . . .
H43 H -0.0763 0.9109 0.6204 0.077 Uiso 1 1 calc R U . . .
C45 C -0.2895(6) 0.9046(3) 0.53105(16) 0.0603(11) Uani 1 1 d . . . . .
H45 H -0.3589 0.9371 0.5139 0.072 Uiso 1 1 calc R U . . .
C46 C -0.2567(5) 0.8269(3) 0.51613(15) 0.0540(9) Uani 1 1 d . . . . .
H46 H -0.3029 0.8077 0.4890 0.065 Uiso 1 1 calc R U . . .
C47 C -0.2652(9) 1.0158(4) 0.5858(2) 0.098(2) Uani 1 1 d . . . . .
H47A H -0.1833 1.0533 0.5785 0.147 Uiso 1 1 calc R U . . .
H47B H -0.2765 1.0143 0.6183 0.147 Uiso 1 1 calc R U . . .
H47C H -0.3624 1.0330 0.5712 0.147 Uiso 1 1 calc R U . . .
OW1 O 0.9338(14) 0.1419(5) 0.7757(3) 0.187(6) Uani 0.84(2) 1 d . . P . .
OW2 O 0.9471(16) 0.1321(6) 0.6765(3) 0.263(6) Uani 1 1 d . . . . .
OW3 O 0.5940(15) 0.1599(7) 0.7614(3) 0.158(6) Uani 0.629(17) 1 d . . P . .
OW4 O 0.5854(16) 0.1400(6) 0.6677(4) 0.260(6) Uani 1 1 d . . . . .
OW5 O 0.3198(18) 0.0810(10) 0.7404(6) 0.328(12) Uani 0.89(2) 1 d . . P . .

loop_
_atom_site_aniso_label
_atom_site_aniso_U_11
_atom_site_aniso_U_22
_atom_site_aniso_U_33
_atom_site_aniso_U_23
_atom_site_aniso_U_13
_atom_site_aniso_U_12
S(1) 0.1160(12) 0.0349(5) 0.0892(9) 0.0027(5) 0.0310(8) 0.0097(6)
S(2) 0.0973(12) 0.176(2) 0.0495(7) 0.0375(9) 0.0243(7) 0.0182(12)
O11 0.107(3) 0.0438(18) 0.144(4) 0.009(2) 0.023(3) 0.0173(19)
O12 0.100(3) 0.049(2) 0.170(5) -0.004(2) 0.011(3) -0.006(2)
O13 0.252(7) 0.061(2) 0.088(3) -0.007(2) 0.065(4) 0.030(3)
O21 0.087(3) 0.289(9) 0.078(3) 0.069(4) 0.011(2) -0.020(4)
O22 0.119(4) 0.293(9) 0.111(4) 0.126(5) 0.017(3) 0.029(5)
O23 0.301(10) 0.243(9) 0.068(3) -0.036(4) 0.071(4) -0.062(8)
N(1) 0.078(2) 0.0351(14) 0.0362(15) 0.0032(11) 0.0069(14) -0.0005(14)
N(2) 0.076(2) 0.0341(15) 0.0383(15) 0.0041(11) 0.0140(15) 0.0008(14)
N(3) 0.077(2) 0.0378(16) 0.0404(16) -0.0008(12) 0.0128(15) 0.0057(15)
N(4) 0.074(2) 0.0335(14) 0.0393(15) -0.0028(12) 0.0087(14) 0.0065(14)
N14 0.079(3) 0.079(3) 0.048(2) 0.0086(18) 0.0113(18) 0.012(2)
N24 0.080(3) 0.0418(17) 0.064(2) -0.0041(16) 0.0260(19) 0.0076(17)
C(A1 0.069(2) 0.0380(18) 0.0337(16) 0.0011(13) 0.0068(16) -0.0028(16)
C(A2 0.069(3) 0.0324(16) 0.0427(18) 0.0022(13) 0.0042(17) 0.0012(16)
C(A3 0.071(3) 0.0389(18) 0.0379(17) 0.0032(14) 0.0105(17) 0.0024(17)
C(A4 0.075(3) 0.0415(18) 0.0354(17) 0.0052(14) 0.0137(17) 0.0000(17)
C(A5 0.070(3) 0.0367(18) 0.0438(19) -0.0030(14) 0.0154(17) 0.0071(16)
C(A6 0.071(3) 0.0426(19) 0.0396(18) -0.0009(15) 0.0119(17) 0.0042(17)
C(A7 0.069(3) 0.0391(18) 0.0362(17) -0.0015(13) 0.0077(16) 0.0042(16)
C(A8 0.066(2) 0.0353(17) 0.0416(18) -0.0011(14) 0.0067(17) 0.0008(16)
C(B1 0.074(3) 0.0384(18) 0.0391(18) 0.0077(14) 0.0064(17) -0.0039(17)
C(B2 0.076(3) 0.0341(17) 0.048(2) 0.0075(15) 0.0064(18) -0.0005(17)
C(B3 0.079(3) 0.0417(19) 0.051(2) 0.0026(16) 0.023(2) 0.0057(19)
C(B4 0.074(3) 0.046(2) 0.048(2) 0.0020(16) 0.0186(19) 0.0045(19)
C(B5 0.083(3) 0.0400(18) 0.048(2) -0.0015(16) 0.023(2) 0.0109(19)
C(B6 0.086(3) 0.046(2) 0.050(2) 0.0007(17) 0.028(2) 0.013(2)
C(B7 0.077(3) 0.0415(19) 0.0374(17) 0.0013(14) 0.0058(17) 0.0018(18)
C(B8 0.072(3) 0.0333(16) 0.0421(18) -0.0030(14) 0.0078(17) 0.0048(16)
C(M1 0.066(2) 0.0329(16) 0.0425(18) 0.0009(14) 0.0061(17) -0.0005(16)
C(M2 0.063(2) 0.0410(18) 0.0362(17) 0.0043(14) 0.0090(15) 0.0000(16)
C(M3 0.069(3) 0.0402(18) 0.0432(19) 0.0010(15) 0.0125(17) 0.0030(17)
C(M4 0.065(2) 0.0378(17) 0.0376(17) -0.0020(14) 0.0054(16) -0.0006(16)
C11 0.061(2) 0.0352(17) 0.0448(18) -0.0013(14) 0.0098(16) -0.0019(15)
C12 0.061(2) 0.0449(19) 0.051(2) 0.0029(16) 0.0032(18) 0.0031(17)
C13 0.073(3) 0.043(2) 0.063(3) 0.0102(18) 0.009(2) 0.0063(19)
C14 0.075(3) 0.0361(18) 0.063(2) 0.0064(17) 0.020(2) 0.0023(18)
C15 0.079(3) 0.043(2) 0.048(2) -0.0060(16) 0.015(2) -0.0042(19)
C16 0.072(3) 0.0423(19) 0.0446(19) 0.0014(15) 0.0106(18) 0.0079(18)
C21 0.070(3) 0.0478(19) 0.0356(17) 0.0065(15) 0.0104(17) 0.0035(18)
C22 0.081(3) 0.063(3) 0.047(2) -0.0063(19) 0.009(2) 0.003(2)
C23 0.085(3) 0.092(4) 0.037(2) -0.004(2) 0.005(2) 0.012(3)
C24 0.070(3) 0.100(4) 0.042(2) 0.019(2) 0.010(2) 0.019(3)
C25 0.077(3) 0.072(3) 0.054(2) 0.023(2) 0.014(2) 0.005(2)
C26 0.069(3) 0.058(2) 0.047(2) 0.0106(18) 0.0084(19) -0.003(2)
C31 0.066(2) 0.0457(19) 0.0410(18) 0.0017(15) 0.0084(17) 0.0082(17)
C32 0.077(3) 0.061(3) 0.045(2) -0.0048(18) 0.007(2) -0.002(2)
C33 0.087(3) 0.077(3) 0.046(2) -0.005(2) 0.011(2) 0.002(3)
C35 0.079(3) 0.066(3) 0.057(2) 0.011(2) 0.015(2) 0.003(2)
C36 0.065(3) 0.057(2) 0.052(2) 0.0026(18) 0.0041(19) 0.000(2)
C37 0.117(5) 0.141(6) 0.050(3) 0.015(3) 0.020(3) 0.009(5)
C41 0.061(2) 0.0413(18) 0.049(2) 0.0005(15) 0.0145(17) 0.0030(16)
C42 0.073(3) 0.047(2) 0.047(2) -0.0096(16) 0.0076(19) 0.0061(19)
C43 0.084(3) 0.052(2) 0.057(2) -0.0166(19) 0.020(2) -0.004(2)
C45 0.068(3) 0.047(2) 0.066(3) 0.0001(19) 0.013(2) 0.0087(19)
C46 0.060(2) 0.049(2) 0.054(2) -0.0001(17) 0.0103(18) 0.0057(18)
C47 0.125(5) 0.059(3) 0.114(5) -0.020(3) 0.042(4) 0.005(3)
OW1 0.254(12) 0.115(7) 0.191(9) 0.033(6) -0.015(7) 0.018(6)
OW2 0.408(16) 0.200(10) 0.184(8) -0.064(7) 0.066(9) 0.090(10)
OW3 0.221(13) 0.130(9) 0.126(8) 0.037(6) 0.040(7) 0.011(8)
OW4 0.401(16) 0.148(7) 0.223(10) -0.047(6) -0.082(10) 0.084(9)
OW5 0.301(18) 0.33(2) 0.35(2) 0.180(17) 0.003(14) -0.003(14)

loop_
_atom_type_symbol
_atom_type_description
_atom_type_scat_dispersion_real
_atom_type_scat_dispersion_imag
_atom_type_scat_source
C C 0.0181 0.0091 'International Tables Vol C Tables 4.2.6.8 and 6.1.1.4'
H H 0.0000 0.0000 'International Tables Vol C Tables 4.2.6.8 and 6.1.1.4'
N N 0.0311 0.0180 'International Tables Vol C Tables 4.2.6.8 and 6.1.1.4'
O O 0.0492 0.0322 'International Tables Vol C Tables 4.2.6.8 and 6.1.1.4'
S S 0.3331 0.5567 'International Tables Vol C Tables 4.2.6.8 and 6.1.1.4'

loop_
_geom_angle_atom_site_label_1
_geom_angle_atom_site_label_2
_geom_angle_atom_site_label_3
_geom_angle
_geom_angle_site_symmetry_1
_geom_angle_site_symmetry_3
O12 S(1) O13 117.5(4) . .
O12 S(1) O11 111.6(3) . .
O13 S(1) O11 110.5(3) . .
O12 S(1) C14 105.8(2) . .
O13 S(1) C14 105.2(2) . .
O11 S(1) C14 105.2(2) . .
O22 S(2) O21 120.7(5) . .
O22 S(2) O23 101.5(5) . .
O21 S(2) O23 113.1(5) . .
O22 S(2) C24 108.1(3) . .
O21 S(2) C24 107.5(3) . .
O23 S(2) C24 104.8(4) . .
C(A1 N(1) C(A2 107.4(3) . .
C(A3 N(2) C(A4 107.6(3) . .
C(A6 N(3) C(A5 107.7(3) . .
C(A7 N(4) C(A8 107.6(3) . .
C33 N14 C35 120.6(4) . .
C33 N14 C37 119.0(5) . .
C35 N14 C37 120.4(5) . .
C45 N24 C43 121.0(4) . .
C45 N24 C47 120.4(5) . .
C43 N24 C47 118.6(5) . .
N(1) C(A1 C(M2 126.1(3) . 3_666
N(1) C(A1 C(B1 108.9(3) . .
C(M2 C(A1 C(B1 125.0(3) 3_666 .
N(1) C(A2 C(M1 125.9(3) . .
N(1) C(A2 C(B2 108.5(3) . .
C(M1 C(A2 C(B2 125.6(3) . .
N(2) C(A3 C(M1 126.3(3) . .
N(2) C(A3 C(B3 108.9(3) . .
C(M1 C(A3 C(B3 124.8(4) . .
N(2) C(A4 C(M2 126.2(3) . .
N(2) C(A4 C(B4 108.7(3) . .
C(M2 C(A4 C(B4 125.1(3) . .
N(3) C(A5 C(M4 126.4(3) . 3_566
N(3) C(A5 C(B5 108.5(3) . .
C(M4 C(A5 C(B5 125.1(3) 3_566 .
N(3) C(A6 C(M3 126.3(3) . .
N(3) C(A6 C(B6 108.6(3) . .
C(M3 C(A6 C(B6 125.1(4) . .
N(4) C(A7 C(M3 125.6(3) . .
N(4) C(A7 C(B7 109.4(3) . .
C(M3 C(A7 C(B7 125.0(3) . .
N(4) C(A8 C(M4 126.1(3) . .
N(4) C(A8 C(B8 108.7(3) . .
C(M4 C(A8 C(B8 125.1(3) . .
C(B2 C(B1 C(A1 107.1(3) . .
C(B2 C(B1 H(B1 126.4 . .
C(A1 C(B1 H(B1 126.4 . .
C(B1 C(B2 C(A2 108.0(3) . .
C(B1 C(B2 H(B2 126.0 . .
C(A2 C(B2 H(B2 126.0 . .
C(B4 C(B3 C(A3 107.6(4) . .
C(B4 C(B3 H(B3 126.2 . .
C(A3 C(B3 H(B3 126.2 . .
C(B3 C(B4 C(A4 107.2(3) . .
C(B3 C(B4 H(B4 126.4 . .
C(A4 C(B4 H(B4 126.4 . .
C(B6 C(B5 C(A5 107.7(3) . .
C(B6 C(B5 H(B5 126.1 . .
C(A5 C(B5 H(B5 126.1 . .
C(B5 C(B6 C(A6 107.4(3) . .
C(B5 C(B6 H(B6 126.3 . .
C(A6 C(B6 H(B6 126.3 . .
C(B8 C(B7 C(A7 107.3(3) . .
C(B8 C(B7 H(B7 126.4 . .
C(A7 C(B7 H(B7 126.4 . .
C(B7 C(B8 C(A8 106.9(3) . .
C(B7 C(B8 H(B8 126.5 . .
C(A8 C(B8 H(B8 126.5 . .
C(A2 C(M1 C(A3 124.9(3) . .
C(A2 C(M1 C11 118.5(3) . .
C(A3 C(M1 C11 116.6(3) . .
C(A4 C(M2 C(A1 125.1(3) . 3_666
C(A4 C(M2 C21 117.3(3) . .
C(A1 C(M2 C21 117.7(3) 3_666 .
C(A6 C(M3 C(A7 124.8(3) . .
C(A6 C(M3 C31 116.7(3) . .
C(A7 C(M3 C31 118.4(3) . .
C(A5 C(M4 C(A8 125.9(3) 3_566 .
C(A5 C(M4 C41 116.3(3) 3_566 .
C(A8 C(M4 C41 117.7(3) . .
C16 C11 C12 117.6(3) . .
C16 C11 C(M1 120.7(4) . .
C12 C11 C(M1 121.6(4) . .
C13 C12 C11 121.5(4) . .
C13 C12 H12 119.2 . .
C11 C12 H12 119.2 . .
C14 C13 C12 119.8(4) . .
C14 C13 H13 120.1 . .
C12 C13 H13 120.1 . .
C13 C14 C15 120.8(4) . .
C13 C14 S(1) 119.9(3) . .
C15 C14 S(1) 119.3(4) . .
C14 C15 C16 119.0(4) . .
C14 C15 H15 120.5 . .
C16 C15 H15 120.5 . .
C11 C16 C15 121.2(4) . .
C11 C16 H16 119.4 . .
C15 C16 H16 119.4 . .
C26 C21 C22 117.5(4) . .
C26 C21 C(M2 122.1(4) . .
C22 C21 C(M2 120.4(4) . .
C23 C22 C21 122.0(5) . .
C23 C22 H22 119.0 . .
C21 C22 H22 119.0 . .
C24 C23 C22 118.8(5) . .
C24 C23 H23 120.6 . .
C22 C23 H23 120.6 . .
C25 C24 C23 121.0(4) . .
C25 C24 S(2) 120.3(5) . .
C23 C24 S(2) 118.7(4) . .
C24 C25 C26 119.9(5) . .
C24 C25 H25 120.0 . .
C26 C25 H25 120.0 . .
C21 C26 C25 120.7(4) . .
C21 C26 H26 119.6 . .
C25 C26 H26 119.6 . .
C36 C31 C32 116.8(4) . .
C36 C31 C(M3 122.8(4) . .
C32 C31 C(M3 120.4(4) . .
C33 C32 C31 119.8(5) . .
C33 C32 H32 120.1 . .
C31 C32 H32 120.1 . .
N14 C33 C32 121.6(5) . .
N14 C33 H33 119.2 . .
C32 C33 H33 119.2 . .
N14 C35 C36 120.8(5) . .
N14 C35 H35 119.6 . .
C36 C35 H35 119.6 . .
C35 C36 C31 120.3(4) . .
C35 C36 H36 119.8 . .
C31 C36 H36 119.8 . .
N14 C37 H37A 109.5 . .
N14 C37 H37B 109.5 . .
H37A C37 H37B 109.5 . .
N14 C37 H37C 109.5 . .
H37A C37 H37C 109.5 . .
H37B C37 H37C 109.5 . .
C46 C41 C42 117.3(4) . .
C46 C41 C(M4 122.3(4) . .
C42 C41 C(M4 120.4(4) . .
C43 C42 C41 119.8(4) . .
C43 C42 H42 120.1 . .
C41 C42 H42 120.1 . .
N24 C43 C42 121.0(4) . .
N24 C43 H43 119.5 . .
C42 C43 H43 119.5 . .
N24 C45 C46 121.0(4) . .
N24 C45 H45 119.5 . .
C46 C45 H45 119.5 . .
C45 C46 C41 119.9(4) . .
C45 C46 H46 120.0 . .
C41 C46 H46 120.0 . .
N24 C47 H47A 109.5 . .
N24 C47 H47B 109.5 . .
H47A C47 H47B 109.5 . .
N24 C47 H47C 109.5 . .
H47A C47 H47C 109.5 . .
H47B C47 H47C 109.5 . .

loop_
_geom_bond_atom_site_label_1
_geom_bond_atom_site_label_2
_geom_bond_distance
_geom_bond_site_symmetry_2
S(1) O12 1.421(4) .
S(1) O13 1.439(4) .
S(1) O11 1.451(5) .
S(1) C14 1.783(4) .
S(2) O22 1.356(6) .
S(2) O21 1.386(5) .
S(2) O23 1.503(8) .
S(2) C24 1.773(5) .
N(1) C(A1 1.368(4) .
N(1) C(A2 1.375(5) .
N(2) C(A3 1.367(5) .
N(2) C(A4 1.369(4) .
N(3) C(A6 1.367(5) .
N(3) C(A5 1.373(4) .
N(4) C(A7 1.357(5) .
N(4) C(A8 1.367(4) .
N14 C33 1.303(7) .
N14 C35 1.342(7) .
N14 C37 1.496(6) .
N24 C45 1.319(6) .
N24 C43 1.324(6) .
N24 C47 1.485(6) .
C(A1 C(M2 1.405(5) 3_666
C(A1 C(B1 1.444(5) .
C(A2 C(M1 1.399(5) .
C(A2 C(B2 1.436(5) .
C(A3 C(M1 1.406(5) .
C(A3 C(B3 1.432(5) .
C(A4 C(M2 1.399(5) .
C(A4 C(B4 1.440(5) .
C(A5 C(M4 1.396(5) 3_566
C(A5 C(B5 1.433(5) .
C(A6 C(M3 1.394(5) .
C(A6 C(B6 1.439(5) .
C(A7 C(M3 1.411(5) .
C(A7 C(B7 1.437(5) .
C(A8 C(M4 1.405(5) .
C(A8 C(B8 1.448(5) .
C(B1 C(B2 1.340(6) .
C(B1 H(B1 0.9300 .
C(B2 H(B2 0.9300 .
C(B3 C(B4 1.349(5) .
C(B3 H(B3 0.9300 .
C(B4 H(B4 0.9300 .
C(B5 C(B6 1.347(6) .
C(B5 H(B5 0.9300 .
C(B6 H(B6 0.9300 .
C(B7 C(B8 1.351(5) .
C(B7 H(B7 0.9300 .
C(B8 H(B8 0.9300 .
C(M1 C11 1.490(5) .
C(M2 C(A1 1.405(5) 3_666
C(M2 C21 1.483(5) .
C(M3 C31 1.479(5) .
C(M4 C(A5 1.396(5) 3_566
C(M4 C41 1.486(5) .
C11 C16 1.390(6) .
C11 C12 1.395(6) .
C12 C13 1.374(6) .
C12 H12 0.9300 .
C13 C14 1.365(7) .
C13 H13 0.9300 .
C14 C15 1.386(6) .
C15 C16 1.390(5) .
C15 H15 0.9300 .
C16 H16 0.9300 .
C21 C26 1.388(6) .
C21 C22 1.396(6) .
C22 C23 1.378(6) .
C22 H22 0.9300 .
C23 C24 1.377(8) .
C23 H23 0.9300 .
C24 C25 1.366(8) .
C25 C26 1.392(6) .
C25 H25 0.9300 .
C26 H26 0.9300 .
C31 C36 1.386(6) .
C31 C32 1.399(6) .
C32 C33 1.381(6) .
C32 H32 0.9300 .
C33 H33 0.9300 .
C35 C36 1.373(6) .
C35 H35 0.9300 .
C36 H36 0.9300 .
C37 H37A 0.9600 .
C37 H37B 0.9600 .
C37 H37C 0.9600 .
C41 C46 1.386(6) .
C41 C42 1.393(6) .
C42 C43 1.375(6) .
C42 H42 0.9300 .
C43 H43 0.9300 .
C45 C46 1.379(6) .
C45 H45 0.9300 .
C46 H46 0.9300 .
C47 H47A 0.9600 .
C47 H47B 0.9600 .
C47 H47C 0.9600 .

loop_
_geom_contact_atom_site_label_1
_geom_contact_atom_site_label_2
_geom_contact_distance
_geom_contact_site_symmetry_1
_geom_contact_site_symmetry_2
OW1 OW2 2.917(14) . .
OW1 OW3 2.922(19) . .
OW2 OW4 3.081(19) . .
OW2 O13 2.885(10) . 1_645
OW3 O22 2.912(14) . .
OW3 OW4 2.764(14) . .
OW3 OW5 2.72(2) . .
OW4 OW5 3.30(2) . .

loop_
_geom_torsion_atom_site_label_1
_geom_torsion_atom_site_label_2
_geom_torsion_atom_site_label_3
_geom_torsion_atom_site_label_4
_geom_torsion
_geom_torsion_site_symmetry_1
_geom_torsion_site_symmetry_2
_geom_torsion_site_symmetry_3
_geom_torsion_site_symmetry_4
C(A2 N(1) C(A1 C(M2 179.6(4) . . . 3_666
C(A2 N(1) C(A1 C(B1 -1.0(5) . . . .
C(A1 N(1) C(A2 C(M1 -179.4(4) . . . .
C(A1 N(1) C(A2 C(B2 -0.3(5) . . . .
C(A4 N(2) C(A3 C(M1 179.4(4) . . . .
C(A4 N(2) C(A3 C(B3 -2.3(5) . . . .
C(A3 N(2) C(A4 C(M2 -177.3(4) . . . .
C(A3 N(2) C(A4 C(B4 2.6(5) . . . .
C(A6 N(3) C(A5 C(M4 -178.8(4) . . . 3_566
C(A6 N(3) C(A5 C(B5 2.4(5) . . . .
C(A5 N(3) C(A6 C(M3 179.2(4) . . . .
C(A5 N(3) C(A6 C(B6 -2.7(5) . . . .
C(A8 N(4) C(A7 C(M3 -179.7(4) . . . .
C(A8 N(4) C(A7 C(B7 0.6(5) . . . .
C(A7 N(4) C(A8 C(M4 -179.7(4) . . . .
C(A7 N(4) C(A8 C(B8 -0.6(5) . . . .
N(1) C(A1 C(B1 C(B2 2.0(5) . . . .
C(M2 C(A1 C(B1 C(B2 -178.6(4) 3_666 . . .
C(A1 C(B1 C(B2 C(A2 -2.1(5) . . . .
N(1) C(A2 C(B2 C(B1 1.6(5) . . . .
C(M1 C(A2 C(B2 C(B1 -179.4(4) . . . .
N(2) C(A3 C(B3 C(B4 1.0(6) . . . .
C(M1 C(A3 C(B3 C(B4 179.4(4) . . . .
C(A3 C(B3 C(B4 C(A4 0.6(6) . . . .
N(2) C(A4 C(B4 C(B3 -2.0(6) . . . .
C(M2 C(A4 C(B4 C(B3 177.9(5) . . . .
N(3) C(A5 C(B5 C(B6 -1.2(6) . . . .
C(M4 C(A5 C(B5 C(B6 -180.0(5) 3_566 . . .
C(A5 C(B5 C(B6 C(A6 -0.5(6) . . . .
N(3) C(A6 C(B6 C(B5 2.0(6) . . . .
C(M3 C(A6 C(B6 C(B5 -179.9(5) . . . .
N(4) C(A7 C(B7 C(B8 -0.5(5) . . . .
C(M3 C(A7 C(B7 C(B8 179.9(4) . . . .
C(A7 C(B7 C(B8 C(A8 0.1(5) . . . .
N(4) C(A8 C(B8 C(B7 0.3(5) . . . .
C(M4 C(A8 C(B8 C(B7 179.4(4) . . . .
N(1) C(A2 C(M1 C(A3 -3.5(7) . . . .
C(B2 C(A2 C(M1 C(A3 177.6(4) . . . .
N(1) C(A2 C(M1 C11 174.9(4) . . . .
C(B2 C(A2 C(M1 C11 -4.0(7) . . . .
N(2) C(A3 C(M1 C(A2 7.1(7) . . . .
C(B3 C(A3 C(M1 C(A2 -171.0(4) . . . .
N(2) C(A3 C(M1 C11 -171.3(4) . . . .
C(B3 C(A3 C(M1 C11 10.6(7) . . . .
N(2) C(A4 C(M2 C(A1 -8.2(8) . . . 3_666
C(B4 C(A4 C(M2 C(A1 171.8(4) . . . 3_666
N(2) C(A4 C(M2 C21 172.1(4) . . . .
C(B4 C(A4 C(M2 C21 -7.9(7) . . . .
N(3) C(A6 C(M3 C(A7 5.8(8) . . . .
C(B6 C(A6 C(M3 C(A7 -171.9(5) . . . .
N(3) C(A6 C(M3 C31 -170.8(4) . . . .
C(B6 C(A6 C(M3 C31 11.4(7) . . . .
N(4) C(A7 C(M3 C(A6 -3.1(8) . . . .
C(B7 C(A7 C(M3 C(A6 176.5(4) . . . .
N(4) C(A7 C(M3 C31 173.5(4) . . . .
C(B7 C(A7 C(M3 C31 -6.9(7) . . . .
N(4) C(A8 C(M4 C(A5 -2.3(7) . . . 3_566
C(B8 C(A8 C(M4 C(A5 178.6(4) . . . 3_566
N(4) C(A8 C(M4 C41 175.1(4) . . . .
C(B8 C(A8 C(M4 C41 -4.0(6) . . . .
C(A2 C(M1 C11 C16 -125.4(4) . . . .
C(A3 C(M1 C11 C16 53.1(6) . . . .
C(A2 C(M1 C11 C12 53.8(6) . . . .
C(A3 C(M1 C11 C12 -127.6(4) . . . .
C16 C11 C12 C13 -1.1(6) . . . .
C(M1 C11 C12 C13 179.6(4) . . . .
C11 C12 C13 C14 -0.2(7) . . . .
C12 C13 C14 C15 1.9(7) . . . .
C12 C13 C14 S(1) -178.8(3) . . . .
O12 S(1) C14 C13 -107.9(4) . . . .
O13 S(1) C14 C13 127.2(5) . . . .
O11 S(1) C14 C13 10.4(5) . . . .
O12 S(1) C14 C15 71.5(4) . . . .
O13 S(1) C14 C15 -53.5(5) . . . .
O11 S(1) C14 C15 -170.2(4) . . . .
C13 C14 C15 C16 -2.0(7) . . . .
S(1) C14 C15 C16 178.6(3) . . . .
C12 C11 C16 C15 0.9(6) . . . .
C(M1 C11 C16 C15 -179.8(4) . . . .
C14 C15 C16 C11 0.6(6) . . . .
C(A4 C(M2 C21 C26 127.0(5) . . . .
C(A1 C(M2 C21 C26 -52.7(6) 3_666 . . .
C(A4 C(M2 C21 C22 -52.9(6) . . . .
C(A1 C(M2 C21 C22 127.4(5) 3_666 . . .
C26 C21 C22 C23 0.5(7) . . . .
C(M2 C21 C22 C23 -179.6(4) . . . .
C21 C22 C23 C24 -0.2(8) . . . .
C22 C23 C24 C25 0.2(8) . . . .
C22 C23 C24 S(2) 180.0(4) . . . .
O22 S(2) C24 C25 91.3(6) . . . .
O21 S(2) C24 C25 -40.5(6) . . . .
O23 S(2) C24 C25 -161.0(6) . . . .
O22 S(2) C24 C23 -88.4(6) . . . .
O21 S(2) C24 C23 139.8(5) . . . .
O23 S(2) C24 C23 19.2(6) . . . .
C23 C24 C25 C26 -0.5(8) . . . .
S(2) C24 C25 C26 179.7(4) . . . .
C22 C21 C26 C25 -0.8(7) . . . .
C(M2 C21 C26 C25 179.3(4) . . . .
C24 C25 C26 C21 0.8(7) . . . .
C(A6 C(M3 C31 C36 -127.6(5) . . . .
C(A7 C(M3 C31 C36 55.5(6) . . . .
C(A6 C(M3 C31 C32 51.3(6) . . . .
C(A7 C(M3 C31 C32 -125.6(5) . . . .
C36 C31 C32 C33 2.0(7) . . . .
C(M3 C31 C32 C33 -176.9(4) . . . .
C35 N14 C33 C32 -1.2(8) . . . .
C37 N14 C33 C32 176.5(5) . . . .
C31 C32 C33 N14 -0.7(8) . . . .
C33 N14 C35 C36 1.6(8) . . . .
C37 N14 C35 C36 -176.1(5) . . . .
N14 C35 C36 C31 -0.1(8) . . . .
C32 C31 C36 C35 -1.7(7) . . . .
C(M3 C31 C36 C35 177.3(4) . . . .
C(A5 C(M4 C41 C46 -128.0(4) 3_566 . . .
C(A8 C(M4 C41 C46 54.4(6) . . . .
C(A5 C(M4 C41 C42 53.0(6) 3_566 . . .
C(A8 C(M4 C41 C42 -124.7(4) . . . .
C46 C41 C42 C43 1.0(6) . . . .
C(M4 C41 C42 C43 -179.9(4) . . . .
C45 N24 C43 C42 -1.6(7) . . . .
C47 N24 C43 C42 177.0(5) . . . .
C41 C42 C43 N24 0.6(7) . . . .
C43 N24 C45 C46 0.9(7) . . . .
C47 N24 C45 C46 -177.6(5) . . . .
N24 C45 C46 C41 0.7(7) . . . .
C42 C41 C46 C45 -1.6(6) . . . .
C(M4 C41 C46 C45 179.3(4) . . . .
